data_7130731
loop_
_publ_author_name
'McMonagle, Charles J.'
'Turner, Gemma'
'Jones, Isabelle'
'Allan, David Robert'
'Warren, Mark R.'
'Kamenev, K.'
'Parsons, Simon'
'Wright, Paul'
'Moggach, Stephen A.'

_publ_section_title
;
 Pressure and Guest-Mediated Pore Shape Modification in a Small Pore MOF
 to 1200 bar
;
_journal_name_full 'Chemical Communications'
_journal_paper_doi 10.1039/D2CC04649K
_journal_year 2022
_chemical_formula_moiety 'C12 H6 O6 Sc1, 0.405(C5 H12)'
_chemical_formula_sum 'C14 H10.9 O6 Sc'
_chemical_formula_weight 291.13
_chemical_name_common Sc2BDC3
_space_group_crystal_system orthorhombic
_space_group_IT_number 70
_space_group_name_Hall '-F 2uv 2vw'
_space_group_name_H-M_alt 'F d d d :2'
_atom_sites_solution_hydrogens difmap
_atom_sites_solution_primary other
_audit_creation_date 2017-08-02
_audit_creation_method CRYSTALS_ver_14.61_build_6236
_audit_update_record
;
2022-08-18 deposited with the CCDC.	2022-09-16 downloaded from the CCDC.
;
_cell_angle_alpha 90
_cell_angle_beta 90
_cell_angle_gamma 90
_cell_formula_units_Z 16
_cell_length_a 8.7541(4)
_cell_length_b 20.7081(12)
_cell_length_c 34.2740(17)
_cell_measurement_pressure 70000
_cell_measurement_reflns_used 3532
_cell_measurement_temperature 298
_cell_measurement_theta_max 26
_cell_measurement_theta_min 2
_cell_volume 6213.2(6)
_computing_cell_refinement 'USER DEFINED CELL REFINEMENT'
_computing_data_collection 'USER DEFINED DATA COLLECTION'
_computing_data_reduction 'CrysAlisPro, (Agilent, 2011)'
_computing_molecular_graphics 'CAMERON (Watkin et al., 1996)'
_computing_publication_material 'CRYSTALS (Betteridge et al., 2003)'
_computing_structure_refinement 'CRYSTALS (Betteridge et al., 2003)'
_computing_structure_solution 'USER DEFINED STRUCTURE SOLUTION'
_diffrn_ambient_pressure 70000
_diffrn_ambient_temperature 298
_diffrn_measured_fraction_theta_full 0.982
_diffrn_measured_fraction_theta_max 0.982
_diffrn_measurement_device Area
_diffrn_measurement_device_type 'Pilatus 300K'
_diffrn_measurement_method '\f & \w scans'
_diffrn_radiation_monochromator graphite
_diffrn_radiation_probe x-ray
_diffrn_radiation_type synchrotron
_diffrn_radiation_wavelength 0.68890
_diffrn_reflns_av_R_equivalents 0.073
_diffrn_reflns_limit_h_max 10
_diffrn_reflns_limit_h_min -8
_diffrn_reflns_limit_k_max 25
_diffrn_reflns_limit_k_min -22
_diffrn_reflns_limit_l_max 42
_diffrn_reflns_limit_l_min -42
_diffrn_reflns_number 10768
_diffrn_reflns_theta_full 25.509
_diffrn_reflns_theta_max 25.509
_diffrn_reflns_theta_min 2.228
_diffrn_source_type 'Diamond Light Source I19'
_diffrn_standards_number 0
_exptl_absorpt_coefficient_mu 0.449
_exptl_absorpt_correction_T_max 0.95
_exptl_absorpt_correction_T_min 0.64
_exptl_absorpt_correction_type multi-scan
_exptl_absorpt_process_details 'DENZO/SCALEPACK (Otwinowski & Minor, 1997)'
_exptl_crystal_colour colourless
_exptl_crystal_density_diffrn 1.245
_exptl_crystal_density_method 'not measured'
_exptl_crystal_description block
_exptl_crystal_F_000 2352
_exptl_crystal_size_max 0.200
_exptl_crystal_size_mid 0.200
_exptl_crystal_size_min 0.100
_refine_diff_density_max 0.37
_refine_diff_density_min -0.35
_refine_ls_extinction_method None
_refine_ls_goodness_of_fit_ref 0.9879
_refine_ls_hydrogen_treatment constr
_refine_ls_matrix_type full
_refine_ls_number_parameters 88
_refine_ls_number_reflns 1556
_refine_ls_number_restraints 0
_refine_ls_R_factor_all 0.0448
_refine_ls_R_factor_gt 0.0378
_refine_ls_shift/su_max 0.0007478
_refine_ls_shift/su_mean 0.0000600
_refine_ls_structure_factor_coef Fsqd
_refine_ls_weighting_details
;
 Method= Modified Sheldrick 
 w=1/[\s^2^(F^2^) + ( 0.05P)^2^ +21.58P] 
 ,where P=(max(Fo^2^,0) + 2Fc^2^)/3 
;
_refine_ls_weighting_scheme calc
_refine_ls_wR_factor_all 0.1039
_refine_ls_wR_factor_gt 0.1001
_refine_ls_wR_factor_ref 0.1039
_reflns_limit_h_max 10
_reflns_limit_h_min 0
_reflns_limit_k_max 25
_reflns_limit_k_min 0
_reflns_limit_l_max 42
_reflns_limit_l_min 0
_reflns_number_gt 1315
_reflns_number_total 1565
_reflns_threshold_expression I>2.0\s(I)
_oxford_diffrn_Wilson_B_factor 0.00
_oxford_diffrn_Wilson_scale 0.00
_oxford_refine_ls_r_factor_ref 0.0448
_oxford_refine_ls_scale 1.674(16)
_oxford_reflns_number_all 1556
_oxford_reflns_threshold_expression_ref I>-3.0\s(I)
_oxford_structure_analysis_title 'xcalibur in C:\frames\Diamond\M At 16:42 on '
_cod_data_source_file d2cc04649k2.cif
_cod_data_source_block ip-700bar
_cod_depositor_comments
;
The following automatic conversions were performed:

data item '_atom_sites_solution_primary' value 'Other' was changed to
'other' in accordance with the
/home/data/users/saulius/crontab/automatic-downloads/rss-feeds/RSC/lib/dictionaries/cif_core.dic
dictionary named 'cif_core.dic' version 2.4.2 last updated on
2011-04-26.

Automatic conversion script
Id: cif_fix_values 7556 2019-12-06 15:28:31Z antanas 
;
_cod_original_sg_symbol_H-M 'F d d d'
_cod_original_formula_sum 'C14 H10.9 O6 Sc1'
_cod_database_code 7130731
_platon_squeeze_void_probe_radius 1.20

loop_
_symmetry_equiv_pos_as_xyz
x,y,z
-x,-y,-z
x,y+1/2,z+1/2
-x,-y+1/2,-z+1/2
x+1/2,y,z+1/2
-x+1/2,-y,-z+1/2
x+1/2,y+1/2,z
-x+1/2,-y+1/2,-z
-x,y+1/4,z+1/4
x,-y+1/4,-z+1/4
-x,y+3/4,z+3/4
x,-y+3/4,-z+3/4
-x+1/2,y+1/4,z+3/4
x+1/2,-y+1/4,-z+3/4
-x+1/2,y+3/4,z+1/4
x+1/2,-y+3/4,-z+1/4
x+1/4,-y,z+1/4
-x+1/4,y,-z+1/4
x+1/4,-y+1/2,z+3/4
-x+1/4,y+1/2,-z+3/4
x+3/4,-y,z+3/4
-x+3/4,y,-z+3/4
x+3/4,-y+1/2,z+1/4
-x+3/4,y+1/2,-z+1/4
-x+1/4,-y+3/4,z+1/2
x+1/4,y+3/4,-z+1/2
-x+1/4,-y+5/4,z+1
x+1/4,y+5/4,-z+1
-x+3/4,-y+3/4,z+1
x+3/4,y+3/4,-z+1
-x+3/4,-y+5/4,z+1/2
x+3/4,y+5/4,-z+1/2

loop_
_atom_site_label
_atom_site_type_symbol
_atom_site_fract_x
_atom_site_fract_y
_atom_site_fract_z
_atom_site_U_iso_or_equiv
_atom_site_occupancy
_atom_site_adp_type
_atom_site_refinement_flags_posn
_atom_site_refinement_flags_adp
_atom_site_refinement_flags_occupancy
_atom_site_disorder_assembly
_atom_site_disorder_group
_atom_site_attached_hydrogens
Sc1 Sc 0.3750 0.3750 0.635600(13) 0.0159 1.0000 Uani S T . . . .
O1 O 0.24168(17) 0.33335(9) 0.67942(5) 0.0399 1.0000 Uani . . . . . .
C1 C 0.1025(3) 0.31983(12) 0.68223(6) 0.0344 1.0000 Uani . . . . . .
O2 O 0.00480(18) 0.33435(10) 0.65745(5) 0.0513 1.0000 Uani . . . . . .
C2 C 0.0493(3) 0.28369(13) 0.71747(7) 0.0408 1.0000 Uani . . . . . .
C3 C 0.1532(3) 0.26378(18) 0.74520(8) 0.0647 1.0000 Uani . . . . . .
C4 C 0.1028(3) 0.23037(18) 0.77769(8) 0.0643 1.0000 Uani . . . . . .
O3 O 0.24448(19) 0.45819(8) 0.63534(6) 0.0475 1.0000 Uani . . . . . .
C5 C 0.1250 0.48637(15) 0.6250 0.0330 1.0000 Uani S T . . . .
C6 C 0.1250 0.55837(16) 0.6250 0.0405 1.0000 Uani S T . . . .
C7 C 0.2602(3) 0.59136(13) 0.62569(14) 0.0781 1.0000 Uani . . . . . .
H31 H 0.2587 0.2743 0.7425 0.0656 1.0000 Uiso R . . . . .
H41 H 0.1755 0.2166 0.7966 0.0654 1.0000 Uiso R . . . . .
H71 H 0.3556 0.5689 0.6265 0.0708 1.0000 Uiso R . . . . .

loop_
_atom_site_aniso_label
_atom_site_aniso_U_11
_atom_site_aniso_U_22
_atom_site_aniso_U_33
_atom_site_aniso_U_23
_atom_site_aniso_U_13
_atom_site_aniso_U_12
Sc1 0.0187(3) 0.0156(3) 0.0133(3) 0.0000 0.0000 -0.00024(19)
O1 0.0263(8) 0.0621(11) 0.0312(8) 0.0238(8) 0.0006(6) -0.0072(7)
C1 0.0292(12) 0.0487(14) 0.0254(11) 0.0195(10) 0.0015(9) -0.0003(10)
O2 0.0304(9) 0.0865(15) 0.0371(10) 0.0402(10) -0.0039(7) -0.0001(9)
C2 0.0318(12) 0.0634(17) 0.0273(11) 0.0270(11) -0.0013(9) -0.0050(11)
C3 0.0274(13) 0.116(3) 0.0503(16) 0.0536(18) -0.0068(11) -0.0159(14)
C4 0.0297(13) 0.119(3) 0.0445(15) 0.0540(17) -0.0088(11) -0.0100(15)
O3 0.0337(9) 0.0191(8) 0.0895(15) -0.0039(8) -0.0108(9) 0.0064(7)
C5 0.0303(16) 0.0179(15) 0.0507(19) 0.0000 0.0028(14) 0.0000
C6 0.0310(17) 0.0165(15) 0.074(2) 0.0000 -0.0008(16) 0.0000
C7 0.0282(14) 0.0229(14) 0.183(4) -0.0075(18) -0.0029(19) 0.0044(11)

loop_
_atom_type_symbol
_atom_type_scat_dispersion_real
_atom_type_scat_dispersion_imag
_atom_type_scat_Cromer_Mann_a1
_atom_type_scat_Cromer_Mann_b1
_atom_type_scat_Cromer_Mann_a2
_atom_type_scat_Cromer_Mann_b2
_atom_type_scat_Cromer_Mann_a3
_atom_type_scat_Cromer_Mann_b3
_atom_type_scat_Cromer_Mann_a4
_atom_type_scat_Cromer_Mann_b4
_atom_type_scat_Cromer_Mann_c
_atom_type_scat_source
Sc 0.2436 0.3510 9.1890 9.0213 7.3679 0.5729 1.6409 136.1080 1.4680 51.3531 1.3329 'International Tables Vol C 4.2.6.8 and 6.1.1.4'
C 0.0028 0.0015 2.3100 20.8439 1.0200 10.2075 1.5886 0.5687 0.8650 51.6512 0.2156 'International Tables Vol C 4.2.6.8 and 6.1.1.4'
O 0.0101 0.0057 3.0485 13.2771 2.2868 5.7011 1.5463 0.3239 0.8670 32.9089 0.2508 'International Tables Vol C 4.2.6.8 and 6.1.1.4'
H 0.0000 0.0000 0.4930 10.5109 0.3229 26.1257 0.1402 3.1424 0.0408 57.7998 0.0030 'International Tables Vol C 4.2.6.8 and 6.1.1.4'

loop_
_geom_angle_atom_site_label_1
_geom_angle_site_symmetry_1
_geom_angle_atom_site_label_2
_geom_angle_site_symmetry_2
_geom_angle_atom_site_label_3
_geom_angle_site_symmetry_3
_geom_angle
_geom_angle_publ_flag
O1 29_554 Sc1 . O3 29_554 92.20(7) yes
O1 29_554 Sc1 . O2 16_556 92.21(7) yes
O3 29_554 Sc1 . O2 16_556 91.88(7) yes
O1 29_554 Sc1 . O2 18_556 179.76(7) yes
O3 29_554 Sc1 . O2 18_556 87.76(8) yes
O2 16_556 Sc1 . O2 18_556 87.56(11) yes
O1 29_554 Sc1 . O1 . 88.03(9) yes
O3 29_554 Sc1 . O1 . 88.16(7) yes
O2 16_556 Sc1 . O1 . 179.76(7) yes
O2 18_556 Sc1 . O1 . 92.21(7) yes
O1 29_554 Sc1 . O3 . 88.16(7) yes
O3 29_554 Sc1 . O3 . 179.51(12) yes
O2 16_556 Sc1 . O3 . 87.76(8) yes
O2 18_556 Sc1 . O3 . 91.88(7) yes
O1 . Sc1 . O3 . 92.20(7) yes
Sc1 . O1 . C1 . 133.67(14) yes
O1 . C1 . O2 . 124.2(2) yes
O1 . C1 . C2 . 118.46(19) yes
O2 . C1 . C2 . 117.3(2) yes
Sc1 16_456 O2 . C1 . 167.44(17) yes
C1 . C2 . C4 4_556 120.4(2) yes
C1 . C2 . C3 . 120.1(2) yes
C4 4_556 C2 . C3 . 119.5(2) yes
C2 . C3 . C4 . 119.6(2) yes
C2 . C3 . H31 . 120.3 no
C4 . C3 . H31 . 120.0 no
C3 . C4 . C2 4_556 120.8(2) yes
C3 . C4 . H41 . 118.9 no
C2 4_556 C4 . H41 . 120.2 no
Sc1 . O3 . C5 . 148.58(17) yes
O3 . C5 . O3 18_556 124.3(3) yes
O3 . C5 . C6 . 117.85(14) yes
O3 18_556 C5 . C6 . 117.85(14) yes
C5 . C6 . C7 18_556 120.00(17) yes
C5 . C6 . C7 . 120.00(17) yes
C7 18_556 C6 . C7 . 120.0(3) yes
C7 10_566 C7 . C6 . 119.94(17) yes
C7 10_566 C7 . H71 . 119.1 no
C6 . C7 . H71 . 120.9 no

loop_
_geom_bond_atom_site_label_1
_geom_bond_site_symmetry_1
_geom_bond_atom_site_label_2
_geom_bond_site_symmetry_2
_geom_bond_distance
_geom_bond_publ_flag
Sc1 . O1 29_554 2.0885(15) yes
Sc1 . O3 29_554 2.0673(16) yes
Sc1 . O2 16_556 2.0438(16) yes
Sc1 . O2 18_556 2.0438(16) yes
Sc1 . O1 . 2.0885(15) yes
Sc1 . O3 . 2.0673(16) yes
O1 . C1 . 1.254(3) yes
C1 . O2 . 1.242(3) yes
C1 . C2 . 1.495(3) yes
C2 . C4 4_556 1.373(3) yes
C2 . C3 . 1.378(3) yes
C3 . C4 . 1.383(3) yes
C3 . H31 . 0.953 no
C4 . H41 . 0.951 no
O3 . C5 . 1.249(2) yes
C5 . C6 . 1.491(4) yes
C6 . C7 18_556 1.367(3) yes
C6 . C7 . 1.367(3) yes
C7 . C7 10_566 1.394(6) yes
C7 . H71 . 0.957 no

loop_
_platon_squeeze_void_nr
_platon_squeeze_void_average_x
_platon_squeeze_void_average_y
_platon_squeeze_void_average_z
_platon_squeeze_void_volume
_platon_squeeze_void_count_electrons
_platon_squeeze_void_content
1 -0.039 0.037 0.036 2181 272 ' '
